data_2202086
loop_
_publ_author_name
'Itzia I. Padilla-Mart\'inez'
'Mar\'ia Chaparro-Huerta'
'Francisco J. Mart\'inez-Mart\'inez'
'Herbert H\"opfl'
'Efr\'en V. Garc\'ia-B\'aez'

_publ_section_title
;
 Diethyl <i>N</i>,<i>N</i>'-<i>m</i>-phenylenedioxamate
;
_journal_issue 6
_journal_name_full 'Acta Crystallographica Section E'
_journal_page_first o825
_journal_page_last o827
_journal_paper_doi 10.1107/S1600536803010225
_journal_volume 59
_journal_year 2003
_chemical_formula_iupac 'C14 H16 N2 O6'
_chemical_formula_moiety 'C14 H16 N2 O6'
_chemical_formula_sum 'C14 H16 N2 O6'
_chemical_formula_weight 308.29
_chemical_name_systematic ?
_space_group_IT_number 15
_symmetry_cell_setting monoclinic
_symmetry_space_group_name_Hall '-C 2yc'
_symmetry_space_group_name_H-M 'C 1 2/c 1'
_atom_sites_solution_hydrogens geom
_atom_sites_solution_primary direct
_atom_sites_solution_secondary difmap
_audit_creation_method 'SHELXL-CIF-file updated by CIFRTF'
_cell_angle_alpha 90.00
_cell_angle_beta 104.870(3)
_cell_angle_gamma 90.00
_cell_formula_units_Z 4
_cell_length_a 25.086(5)
_cell_length_b 7.1225(14)
_cell_length_c 8.2529(17)
_cell_measurement_reflns_used 600
_cell_measurement_temperature 100(2)
_cell_measurement_theta_max 1.00
_cell_measurement_theta_min 20.00
_cell_volume 1425.2(5)
_computing_cell_refinement SMART
_computing_data_collection 'SMART (Bruker, 2000)'
_computing_data_reduction 'SAINT (Bruker, 2000)'
_computing_molecular_graphics 'SHELXTL (Bruker, 2000)'
_computing_publication_material 'SHELXL97 and WinGX (Farrugia, 1999)'
_computing_structure_refinement 'SHELXL97 (Sheldrick, 1997)'
_computing_structure_solution 'SHELXS97 (Sheldrick, 1997)'
_diffrn_ambient_temperature 100(2)
_diffrn_measured_fraction_theta_full 0.981
_diffrn_measured_fraction_theta_max 0.981
_diffrn_measurement_device_type 'Bruker SMART area-detector'
_diffrn_measurement_method '\f and \w'
_diffrn_radiation_monochromator graphite
_diffrn_radiation_source 'fine-focus sealed tube'
_diffrn_radiation_type MoK\a
_diffrn_radiation_wavelength 0.71073
_diffrn_reflns_av_R_equivalents 0.0317
_diffrn_reflns_av_sigmaI/netI 0.0324
_diffrn_reflns_limit_h_max 32
_diffrn_reflns_limit_h_min -31
_diffrn_reflns_limit_k_max 9
_diffrn_reflns_limit_k_min -8
_diffrn_reflns_limit_l_max 10
_diffrn_reflns_limit_l_min -10
_diffrn_reflns_number 5869
_diffrn_reflns_theta_full 27.50
_diffrn_reflns_theta_max 27.50
_diffrn_reflns_theta_min 1.68
_diffrn_standards_decay_% 5
_diffrn_standards_number 0
_exptl_absorpt_coefficient_mu 0.114
_exptl_absorpt_correction_type none
_exptl_absorpt_process_details multi-scan
_exptl_crystal_colour colourless
_exptl_crystal_density_diffrn 1.437
_exptl_crystal_density_method 'not measured'
_exptl_crystal_description prism
_exptl_crystal_F_000 648
_exptl_crystal_size_max 0.32
_exptl_crystal_size_mid 0.21
_exptl_crystal_size_min 0.20
_refine_diff_density_max 0.363
_refine_diff_density_min -0.218
_refine_ls_extinction_method none
_refine_ls_goodness_of_fit_ref 1.220
_refine_ls_hydrogen_treatment refall
_refine_ls_matrix_type full
_refine_ls_number_parameters 133
_refine_ls_number_reflns 1607
_refine_ls_number_restraints 0
_refine_ls_restrained_S_all 1.220
_refine_ls_R_factor_all 0.0633
_refine_ls_R_factor_gt 0.0576
_refine_ls_shift/su_max <0.001
_refine_ls_shift/su_mean 0.000
_refine_ls_structure_factor_coef Fsqd
_refine_ls_weighting_details 'calc w = 1/[\s^2^(Fo^2^)+(0.0415P)^2^+2.0276P] where P = (Fo^2^+2Fc^2^)/3'
_refine_ls_weighting_scheme calc
_refine_ls_wR_factor_gt 0.1212
_refine_ls_wR_factor_ref 0.1239
_reflns_number_gt 1464
_reflns_number_total 1607
_reflns_threshold_expression I>2\s(I)
_cod_data_source_file na6227.cif
_cod_data_source_block I
_cod_depositor_comments
;
The following automatic conversions were performed:
'_symmetry_cell_setting' value 'Monoclinic' changed to 'monoclinic'
according to '/home/saulius/struct/CIF-dictionaries/cif_core.dic'
dictionary named 'cif_core.dic' version 2.4.1 from 2010-06-29.

Automatic conversion script
Id: cif_fix_enum 1527 2010-12-29 10:47:43Z saulius 

The following automatic conversions were performed:

'_symmetry_cell_setting' value 'Monoclinic' changed to 'monoclinic'
according to /home/saulius/struct/CIF-dictionaries/cif_core.dic
dictionary named 'cif_core.dic' version 2.4.1 from 2010-06-29.

Automatic conversion script
Id: cif_fix_values 1715 2011-07-08 13:25:40Z adriana 
;
_cod_original_sg_symbol_H-M 'C 2/c'
_cod_database_code 2202086
_cod_database_fobs_code 2202086

loop_
_symmetry_equiv_pos_as_xyz
'x, y, z'
'-x, y, -z+1/2'
'x+1/2, y+1/2, z'
'-x+1/2, y+1/2, -z+1/2'
'-x, -y, -z'
'x, -y, z-1/2'
'-x+1/2, -y+1/2, -z'
'x+1/2, -y+1/2, z-1/2'

loop_
_atom_site_label
_atom_site_fract_x
_atom_site_fract_y
_atom_site_fract_z
_atom_site_U_iso_or_equiv
_atom_site_adp_type
_atom_site_calc_flag
_atom_site_refinement_flags
_atom_site_occupancy
_atom_site_disorder_assembly
_atom_site_disorder_group
_atom_site_type_symbol
H1 0.5000 0.105(5) 0.7500 0.014(7) Uiso d S 1 . . H
C1 0.5000 -0.0276(4) 0.7500 0.0137(5) Uani d S 1 . . C
C2 0.46019(8) -0.1249(3) 0.8052(2) 0.0162(4) Uani d . 1 . . C
C3 0.46013(10) -0.3195(3) 0.8059(4) 0.0349(6) Uani d . 1 . . C
C4 0.5000 -0.4146(5) 0.7500 0.0548(13) Uani d S 1 . . C
C5 0.39661(8) 0.1366(3) 0.7962(2) 0.0142(4) Uani d . 1 . . C
C6 0.35751(8) 0.2201(3) 0.8944(2) 0.0147(4) Uani d . 1 . . C
C7 0.30890(9) 0.4968(3) 0.9306(3) 0.0183(4) Uani d . 1 . . C
C8 0.28844(10) 0.6681(3) 0.8280(3) 0.0254(5) Uani d . 1 . . C
N5 0.41957(6) -0.0250(2) 0.8636(2) 0.0149(4) Uani d . 1 . . N
O5 0.40436(6) 0.21590(19) 0.67286(16) 0.0168(3) Uani d . 1 . . O
O6 0.34333(6) 0.1378(2) 1.00371(18) 0.0220(4) Uani d . 1 . . O
O7 0.34272(6) 0.39224(18) 0.84013(16) 0.0164(3) Uani d . 1 . . O
H3 0.4342(12) -0.385(4) 0.844(3) 0.039(7) Uiso d . 1 . . H
H4 0.5000 -0.544(8) 0.7500 0.075(16) Uiso d S 1 . . H
H5 0.4097(9) -0.068(3) 0.947(3) 0.019(6) Uiso d . 1 . . H
H7A 0.2805(9) 0.414(3) 0.942(3) 0.014(5) Uiso d . 1 . . H
H7B 0.3325(10) 0.527(3) 1.040(3) 0.025(6) Uiso d . 1 . . H
H8A 0.2629(11) 0.634(4) 0.723(3) 0.033(7) Uiso d . 1 . . H
H8B 0.3183(11) 0.733(4) 0.801(3) 0.034(7) Uiso d . 1 . . H
H8C 0.2693(11) 0.751(4) 0.893(3) 0.040(7) Uiso d . 1 . . H

loop_
_atom_site_aniso_label
_atom_site_aniso_U_11
_atom_site_aniso_U_22
_atom_site_aniso_U_33
_atom_site_aniso_U_12
_atom_site_aniso_U_13
_atom_site_aniso_U_23
C1 0.0160(13) 0.0108(12) 0.0126(12) 0.000 0.0007(10) 0.000
C2 0.0147(9) 0.0171(10) 0.0159(9) 0.0005(7) 0.0024(7) 0.0016(7)
C3 0.0278(13) 0.0169(11) 0.0692(18) -0.0006(9) 0.0292(12) 0.0079(11)
C4 0.048(2) 0.0098(16) 0.123(4) 0.000 0.052(3) 0.000
C5 0.0139(9) 0.0151(9) 0.0125(8) -0.0009(7) 0.0016(7) -0.0017(7)
C6 0.0120(9) 0.0173(9) 0.0137(9) -0.0017(7) 0.0015(7) -0.0009(7)
C7 0.0219(10) 0.0166(10) 0.0193(10) 0.0019(8) 0.0109(8) -0.0039(7)
C8 0.0321(13) 0.0226(11) 0.0250(11) 0.0087(9) 0.0136(10) 0.0023(9)
N5 0.0137(8) 0.0172(8) 0.0144(8) -0.0005(6) 0.0047(6) 0.0015(6)
O5 0.0188(7) 0.0175(7) 0.0154(7) 0.0021(5) 0.0066(5) 0.0016(5)
O6 0.0250(8) 0.0219(8) 0.0223(7) 0.0047(6) 0.0118(6) 0.0056(6)
O7 0.0195(7) 0.0143(7) 0.0172(7) 0.0028(5) 0.0077(5) 0.0001(5)

loop_
_atom_type_symbol
_atom_type_description
_atom_type_scat_dispersion_real
_atom_type_scat_dispersion_imag
_atom_type_scat_source
C C 0.0033 0.0016 'International Tables Vol C Tables 4.2.6.8 and 6.1.1.4'
H H 0.0000 0.0000 'International Tables Vol C Tables 4.2.6.8 and 6.1.1.4'
N N 0.0061 0.0033 'International Tables Vol C Tables 4.2.6.8 and 6.1.1.4'
O O 0.0106 0.0060 'International Tables Vol C Tables 4.2.6.8 and 6.1.1.4'

loop_
_geom_angle_atom_site_label_1
_geom_angle_atom_site_label_2
_geom_angle_atom_site_label_3
_geom_angle_site_symmetry_1
_geom_angle
C2 C1 C2 2_656 119.9(2)
C2 C1 H1 2_656 120.04(12)
C2 C1 H1 . 120.04(12)
C1 C2 C3 . 120.25(19)
C1 C2 N5 . 119.99(18)
C3 C2 N5 . 119.75(18)
C4 C3 C2 . 119.1(2)
C4 C3 H3 . 120.1(17)
C2 C3 H3 . 120.7(17)
C3 C4 C3 2_656 121.3(3)
C3 C4 H4 2_656 119.36(16)
C3 C4 H4 . 119.36(15)
O5 C5 N5 . 126.74(17)
O5 C5 C6 . 121.17(17)
N5 C5 C6 . 112.08(15)
O6 C6 O7 . 126.36(17)
O6 C6 C5 . 123.76(17)
O7 C6 C5 . 109.87(15)
O7 C7 C8 . 106.54(15)
O7 C7 H7A . 106.5(13)
C8 C7 H7A . 113.8(13)
O7 C7 H7B . 107.1(14)
C8 C7 H7B . 112.5(14)
H7A C7 H7B . 109.9(19)
C7 C8 H8A . 110.5(16)
C7 C8 H8B . 110.7(16)
H8A C8 H8B . 107(2)
C7 C8 H8C . 108.9(16)
H8A C8 H8C . 109(2)
H8B C8 H8C . 110(2)
C5 N5 C2 . 123.78(16)
C5 N5 H5 . 117.7(16)
C2 N5 H5 . 118.5(16)
C6 O7 C7 . 116.45(14)

loop_
_geom_bond_atom_site_label_1
_geom_bond_atom_site_label_2
_geom_bond_site_symmetry_2
_geom_bond_distance
_geom_bond_publ_flag
C1 C2 2_656 1.385(2) n
C1 C2 . 1.385(2) y
C1 H1 . 0.94(3) ?
C2 C3 . 1.386(3) y
C2 N5 . 1.425(2) y
C3 C4 . 1.382(3) y
C3 H3 . 0.92(3) ?
C4 C3 2_656 1.382(3) ?
C4 H4 . 0.92(5) ?
C5 O5 . 1.223(2) y
C5 N5 . 1.343(2) y
C5 C6 . 1.543(3) y
C6 O6 . 1.204(2) y
C6 O7 . 1.325(2) y
C7 O7 . 1.468(2) y
C7 C8 . 1.499(3) y
C7 H7A . 0.95(2) ?
C7 H7B . 0.97(2) ?
C8 H8A . 0.97(3) ?
C8 H8B . 0.96(3) ?
C8 H8C . 1.00(3) ?
N5 H5 . 0.85(2) ?

loop_
_geom_hbond_atom_site_label_D
_geom_hbond_atom_site_label_H
_geom_hbond_atom_site_label_A
_geom_hbond_site_symmetry_A
_geom_hbond_distance_DH
_geom_hbond_distance_HA
_geom_hbond_distance_DA
_geom_hbond_angle_DHA
_geom_hbond_publ_flag
C1 H1 O5 . 0.94(4) 2.450(12) 2.896(2) 108.8(8) y
N5 H5 O6 . 0.85(2) 2.35(2) 2.734(2) 108(2) y
C7 H7A O6 . 0.95(2) 2.49(2) 2.717(3) 93.0(10) y
N5 H5 O5 6_556 0.85(2) 2.17(2) 3.001(2) 165(2) y
C7 H7B O7 6_566 0.97(2) 2.49(2) 3.361(3) 149(2) y

loop_
_geom_torsion_atom_site_label_1
_geom_torsion_atom_site_label_2
_geom_torsion_atom_site_label_3
_geom_torsion_atom_site_label_4
_geom_torsion_site_symmetry_1
_geom_torsion_site_symmetry_4
_geom_torsion
_geom_torsion_publ_flag
C2 C1 C2 C3 2_656 . 0.22(18) ?
C2 C1 C2 N5 2_656 . 179.3(2) ?
C1 C2 C3 C4 . . -0.4(3) y
N5 C2 C3 C4 . . -179.55(18) y
C2 C3 C4 C3 . 2_656 0.22(17) ?
O5 C5 C6 O6 . . 170.82(19) y
N5 C5 C6 O6 . . -9.6(3) y
O5 C5 C6 O7 . . -9.3(2) y
N5 C5 C6 O7 . . 170.22(15) y
O5 C5 N5 C2 . . 4.1(3) y
C6 C5 N5 C2 . . -175.42(16) y
C1 C2 N5 C5 . . 37.0(3) y
C3 C2 N5 C5 . . -143.9(2) y
O6 C6 O7 C7 . . 4.6(3) y
C5 C6 O7 C7 . . -175.28(15) y
C8 C7 O7 C6 . . -169.18(17) y
